data_1502614
loop_
_publ_author_name
'Yagishita, Fumitoshi'
'Sakamoto, Masami'
'Mino, Takashi'
'Fujita, Tsutomu'

_publ_section_title
;
 Asymmetric intramolecular cyclobutane formation via photochemical
 reaction of N,N-diallyl-2-quinolone-3-carboxamide using a chiral
 crystalline environment.
;
_journal_issue 23
_journal_name_full 'Organic letters'
_journal_page_first 6168
_journal_page_last 6171
_journal_paper_doi 10.1021/ol2028652
_journal_volume 13
_journal_year 2011
_chemical_formula_sum 'C19 H22 N2 O2'
_chemical_formula_weight 310.39
_chemical_name_systematic
; 
 ? 
;
_space_group_IT_number 14
_symmetry_cell_setting monoclinic
_symmetry_space_group_name_Hall '-P 2ybc'
_symmetry_space_group_name_H-M 'P 1 21/c 1'
_atom_sites_solution_hydrogens geom
_atom_sites_solution_primary direct
_atom_sites_solution_secondary difmap
_audit_creation_method SHELXL-97
_cell_angle_alpha 90.00
_cell_angle_beta 102.693(2)
_cell_angle_gamma 90.00
_cell_formula_units_Z 4
_cell_length_a 16.127(2)
_cell_length_b 9.1351(14)
_cell_length_c 12.0699(17)
_cell_measurement_reflns_used 813
_cell_measurement_temperature 173
_cell_measurement_theta_max 20.83
_cell_measurement_theta_min 2.59
_cell_volume 1734.7(4)
_computing_cell_refinement 'Bruker SAINT'
_computing_data_collection 'Bruker APEX2'
_computing_data_reduction 'Bruker SAINT'
_computing_molecular_graphics 'Bruker SHELXTL'
_computing_publication_material 'Bruker SHELXTL'
_computing_structure_refinement 'SHELXL-97 (Sheldrick, 2008)'
_computing_structure_solution 'SHELXS-97 (Sheldrick, 2008)'
_diffrn_ambient_temperature 173
_diffrn_detector_area_resol_mean 8.333
_diffrn_measured_fraction_theta_full 0.998
_diffrn_measured_fraction_theta_max 0.998
_diffrn_measurement_device_type 'Bruker APEX-II CCD'
_diffrn_measurement_method '\f and \w scans'
_diffrn_radiation_monochromator graphite
_diffrn_radiation_source 'fine-focus sealed tube'
_diffrn_radiation_type MoK\a
_diffrn_radiation_wavelength 0.71073
_diffrn_reflns_av_R_equivalents 0.0505
_diffrn_reflns_av_sigmaI/netI 0.0729
_diffrn_reflns_limit_h_max 18
_diffrn_reflns_limit_h_min -19
_diffrn_reflns_limit_k_max 10
_diffrn_reflns_limit_k_min -6
_diffrn_reflns_limit_l_max 13
_diffrn_reflns_limit_l_min -14
_diffrn_reflns_number 7957
_diffrn_reflns_theta_full 25.11
_diffrn_reflns_theta_max 25.11
_diffrn_reflns_theta_min 1.29
_exptl_absorpt_coefficient_mu 0.078
_exptl_absorpt_correction_T_max 0.9923
_exptl_absorpt_correction_T_min 0.9847
_exptl_absorpt_correction_type empirical
_exptl_absorpt_process_details 'SADABS Sheldrick 1997'
_exptl_crystal_colour colourless
_exptl_crystal_density_diffrn 1.188
_exptl_crystal_density_method 'not measured'
_exptl_crystal_description prismatic
_exptl_crystal_F_000 664
_exptl_crystal_size_max 0.20
_exptl_crystal_size_mid 0.10
_exptl_crystal_size_min 0.10
_refine_diff_density_max 0.200
_refine_diff_density_min -0.233
_refine_diff_density_rms 0.066
_refine_ls_extinction_method none
_refine_ls_goodness_of_fit_ref 0.927
_refine_ls_hydrogen_treatment constr
_refine_ls_matrix_type full
_refine_ls_number_parameters 210
_refine_ls_number_reflns 3082
_refine_ls_number_restraints 0
_refine_ls_restrained_S_all 0.927
_refine_ls_R_factor_all 0.1124
_refine_ls_R_factor_gt 0.0491
_refine_ls_shift/su_max 0.000
_refine_ls_shift/su_mean 0.000
_refine_ls_structure_factor_coef Fsqd
_refine_ls_weighting_details 'calc w=1/[\s^2^(Fo^2^)+(0.0792P)^2^+0.0000P] where P=(Fo^2^+2Fc^2^)/3'
_refine_ls_weighting_scheme calc
_refine_ls_wR_factor_gt 0.1166
_refine_ls_wR_factor_ref 0.1517
_reflns_number_gt 1706
_reflns_number_total 3082
_reflns_threshold_expression >2sigma(I)
_cod_data_source_file ol2028652_si_003.cif
_cod_data_source_block saka226_p21c_re
_cod_depositor_comments
;
The following automatic conversions were performed:

'_symmetry_cell_setting' value 'Monoclinic' changed to 'monoclinic'
according to /home/saulius/struct/CIF-dictionaries/cif_core.dic
dictionary named 'cif_core.dic' version 2.4.1 from 2010-06-29.

Automatic conversion script
Id: cif_fix_values 1715 2011-07-08 13:25:40Z adriana 
;
_cod_original_sg_symbol_H-M P2(1)/c
_cod_database_code 1502614

loop_
_symmetry_equiv_pos_as_xyz
'x, y, z'
'-x, y+1/2, -z+1/2'
'-x, -y, -z'
'x, -y-1/2, z-1/2'

loop_
_atom_site_label
_atom_site_type_symbol
_atom_site_fract_x
_atom_site_fract_y
_atom_site_fract_z
_atom_site_U_iso_or_equiv
_atom_site_adp_type
_atom_site_occupancy
_atom_site_symmetry_multiplicity
_atom_site_calc_flag
_atom_site_refinement_flags
C1 C 0.26647(17) 1.1154(3) 0.04701(19) 0.0325(6) Uani 1 1 d .
C2 C 0.30386(15) 0.9699(3) 0.06592(19) 0.0292(6) Uani 1 1 d .
C3 C 0.35751(15) 0.9149(3) 0.00565(19) 0.0300(6) Uani 1 1 d .
C4 C 0.37899(15) 1.0045(3) -0.08317(19) 0.0296(6) Uani 1 1 d .
C5 C 0.42969(16) 0.9517(3) -0.1557(2) 0.0366(7) Uani 1 1 d .
H5 H 0.4511 0.8545 -0.1460 0.044 Uiso 1 1 calc R
C6 C 0.44894(17) 1.0370(3) -0.2401(2) 0.0414(7) Uani 1 1 d .
H6 H 0.4834 0.9996 -0.2880 0.050 Uiso 1 1 calc R
C7 C 0.41741(17) 1.1788(3) -0.2546(2) 0.0393(7) Uani 1 1 d .
H7 H 0.4304 1.2379 -0.3133 0.047 Uiso 1 1 calc R
C8 C 0.36786(16) 1.2355(3) -0.1860(2) 0.0346(6) Uani 1 1 d .
H8 H 0.3470 1.3329 -0.1972 0.041 Uiso 1 1 calc R
C9 C 0.34819(15) 1.1488(3) -0.09915(19) 0.0292(6) Uani 1 1 d .
C10 C 0.39341(17) 0.7629(3) 0.0255(2) 0.0375(7) Uani 1 1 d .
H10A H 0.3724 0.7167 0.0873 0.056 Uiso 1 1 calc R
H10B H 0.4556 0.7680 0.0460 0.056 Uiso 1 1 calc R
H10C H 0.3756 0.7049 -0.0440 0.056 Uiso 1 1 calc R
C11 C 0.26605(19) 1.3563(3) -0.0394(2) 0.0409(7) Uani 1 1 d .
H11A H 0.3110 1.4189 -0.0586 0.049 Uiso 1 1 calc R
H11B H 0.2569 1.3888 0.0353 0.049 Uiso 1 1 calc R
C12 C 0.18479(19) 1.3784(3) -0.1279(2) 0.0471(8) Uani 1 1 d .
H12A H 0.1946 1.3546 -0.2031 0.071 Uiso 1 1 calc R
H12B H 0.1666 1.4807 -0.1268 0.071 Uiso 1 1 calc R
H12C H 0.1404 1.3143 -0.1111 0.071 Uiso 1 1 calc R
C13 C 0.28227(17) 0.8904(3) 0.1659(2) 0.0318(6) Uani 1 1 d .
C14 C 0.15769(17) 0.7823(3) 0.0344(2) 0.0431(7) Uani 1 1 d .
H14A H 0.1558 0.6767 0.0155 0.052 Uiso 1 1 calc R
H14B H 0.1820 0.8344 -0.0230 0.052 Uiso 1 1 calc R
C15 C 0.07042(19) 0.8347(4) 0.0271(3) 0.0569(9) Uani 1 1 d .
H15 H 0.0628 0.9317 0.0516 0.068 Uiso 1 1 calc R
C16 C 0.0028(2) 0.7555(5) -0.0113(3) 0.0803(12) Uani 1 1 d .
H16A H 0.0085 0.6582 -0.0363 0.096 Uiso 1 1 calc R
H16B H -0.0521 0.7951 -0.0141 0.096 Uiso 1 1 calc R
C17 C 0.18953(19) 0.7277(3) 0.2413(2) 0.0420(7) Uani 1 1 d .
H17A H 0.1328 0.7626 0.2484 0.050 Uiso 1 1 calc R
H17B H 0.2307 0.7525 0.3125 0.050 Uiso 1 1 calc R
C18 C 0.1869(2) 0.5659(3) 0.2266(2) 0.0533(9) Uani 1 1 d .
H18 H 0.2364 0.5188 0.2135 0.064 Uiso 1 1 calc R
C19 C 0.1214(3) 0.4849(4) 0.2305(3) 0.0925(15) Uani 1 1 d .
H19A H 0.0709 0.5285 0.2435 0.111 Uiso 1 1 calc R
H19B H 0.1241 0.3820 0.2204 0.111 Uiso 1 1 calc R
N1 N 0.29579(13) 1.2032(2) -0.02976(16) 0.0320(5) Uani 1 1 d .
N2 N 0.21380(14) 0.8034(2) 0.14635(16) 0.0356(6) Uani 1 1 d .
O1 O 0.21292(12) 1.1608(2) 0.09718(14) 0.0415(5) Uani 1 1 d .
O2 O 0.32860(11) 0.9076(2) 0.26100(13) 0.0404(5) Uani 1 1 d .

loop_
_atom_site_aniso_label
_atom_site_aniso_U_11
_atom_site_aniso_U_22
_atom_site_aniso_U_33
_atom_site_aniso_U_23
_atom_site_aniso_U_13
_atom_site_aniso_U_12
C1 0.0383(15) 0.0381(16) 0.0204(13) 0.0002(12) 0.0049(12) 0.0007(13)
C2 0.0339(15) 0.0299(15) 0.0233(13) 0.0029(11) 0.0050(11) 0.0019(12)
C3 0.0277(14) 0.0319(15) 0.0273(13) -0.0018(12) -0.0008(11) -0.0006(12)
C4 0.0286(14) 0.0321(15) 0.0280(13) -0.0008(12) 0.0061(11) -0.0021(12)
C5 0.0326(15) 0.0389(17) 0.0393(15) -0.0021(13) 0.0099(12) 0.0047(13)
C6 0.0365(16) 0.053(2) 0.0386(16) -0.0018(15) 0.0174(13) -0.0022(15)
C7 0.0383(16) 0.0479(19) 0.0336(15) 0.0052(13) 0.0118(13) -0.0064(14)
C8 0.0362(15) 0.0327(16) 0.0339(14) 0.0051(13) 0.0059(12) -0.0039(13)
C9 0.0291(14) 0.0301(15) 0.0277(14) -0.0010(12) 0.0044(11) -0.0002(12)
C10 0.0431(16) 0.0347(16) 0.0335(14) 0.0012(12) 0.0057(12) 0.0073(13)
C11 0.0604(19) 0.0296(16) 0.0354(15) -0.0035(13) 0.0164(14) 0.0088(14)
C12 0.060(2) 0.0403(17) 0.0445(17) 0.0084(14) 0.0190(15) 0.0157(15)
C13 0.0392(15) 0.0276(15) 0.0278(14) -0.0010(12) 0.0056(12) 0.0044(13)
C14 0.0452(17) 0.0545(19) 0.0286(14) 0.0007(14) 0.0057(13) -0.0108(15)
C15 0.0442(19) 0.057(2) 0.065(2) 0.0072(17) 0.0023(16) 0.0016(17)
C16 0.046(2) 0.090(3) 0.099(3) 0.022(2) 0.002(2) -0.009(2)
C17 0.0593(19) 0.0390(17) 0.0309(14) 0.0003(13) 0.0170(14) -0.0067(15)
C18 0.073(2) 0.042(2) 0.0391(17) 0.0033(15) -0.0007(16) 0.0049(18)
C19 0.113(4) 0.051(2) 0.094(3) 0.021(2) -0.018(3) -0.032(2)
N1 0.0404(13) 0.0271(12) 0.0287(11) 0.0004(10) 0.0083(10) 0.0047(10)
N2 0.0413(13) 0.0423(14) 0.0233(11) 0.0003(10) 0.0074(10) -0.0066(11)
O1 0.0497(12) 0.0437(12) 0.0359(10) 0.0017(9) 0.0197(9) 0.0121(10)
O2 0.0524(12) 0.0392(12) 0.0264(10) 0.0009(9) 0.0021(9) -0.0028(10)

loop_
_atom_type_symbol
_atom_type_description
_atom_type_scat_dispersion_real
_atom_type_scat_dispersion_imag
_atom_type_scat_source
C C 0.0033 0.0016 'International Tables Vol C Tables 4.2.6.8 and 6.1.1.4'
H H 0.0000 0.0000 'International Tables Vol C Tables 4.2.6.8 and 6.1.1.4'
N N 0.0061 0.0033 'International Tables Vol C Tables 4.2.6.8 and 6.1.1.4'
O O 0.0106 0.0060 'International Tables Vol C Tables 4.2.6.8 and 6.1.1.4'

loop_
_geom_angle_atom_site_label_1
_geom_angle_atom_site_label_2
_geom_angle_atom_site_label_3
_geom_angle
O1 C1 N1 120.9(2)
O1 C1 C2 122.8(2)
N1 C1 C2 116.3(2)
C3 C2 C1 123.4(2)
C3 C2 C13 122.7(2)
C1 C2 C13 113.8(2)
C2 C3 C4 118.4(2)
C2 C3 C10 122.0(2)
C4 C3 C10 119.5(2)
C9 C4 C5 118.1(2)
C9 C4 C3 119.7(2)
C5 C4 C3 122.2(2)
C6 C5 C4 121.6(3)
C6 C5 H5 119.2
C4 C5 H5 119.2
C5 C6 C7 119.2(3)
C5 C6 H6 120.4
C7 C6 H6 120.4
C8 C7 C6 121.4(3)
C8 C7 H7 119.3
C6 C7 H7 119.3
C7 C8 C9 119.6(3)
C7 C8 H8 120.2
C9 C8 H8 120.2
C8 C9 N1 120.6(2)
C8 C9 C4 120.0(2)
N1 C9 C4 119.3(2)
C3 C10 H10A 109.5
C3 C10 H10B 109.5
H10A C10 H10B 109.5
C3 C10 H10C 109.5
H10A C10 H10C 109.5
H10B C10 H10C 109.5
N1 C11 C12 113.5(2)
N1 C11 H11A 108.9
C12 C11 H11A 108.9
N1 C11 H11B 108.9
C12 C11 H11B 108.9
H11A C11 H11B 107.7
C11 C12 H12A 109.5
C11 C12 H12B 109.5
H12A C12 H12B 109.5
C11 C12 H12C 109.5
H12A C12 H12C 109.5
H12B C12 H12C 109.5
O2 C13 N2 123.2(2)
O2 C13 C2 118.8(2)
N2 C13 C2 118.0(2)
N2 C14 C15 113.7(2)
N2 C14 H14A 108.8
C15 C14 H14A 108.8
N2 C14 H14B 108.8
C15 C14 H14B 108.8
H14A C14 H14B 107.7
C16 C15 C14 123.6(3)
C16 C15 H15 118.2
C14 C15 H15 118.2
C15 C16 H16A 120.0
C15 C16 H16B 120.0
H16A C16 H16B 120.0
N2 C17 C18 112.4(2)
N2 C17 H17A 109.1
C18 C17 H17A 109.1
N2 C17 H17B 109.1
C18 C17 H17B 109.1
H17A C17 H17B 107.8
C19 C18 C17 124.3(3)
C19 C18 H18 117.8
C17 C18 H18 117.8
C18 C19 H19A 120.0
C18 C19 H19B 120.0
H19A C19 H19B 120.0
C1 N1 C9 122.2(2)
C1 N1 C11 116.7(2)
C9 N1 C11 121.1(2)
C13 N2 C17 119.6(2)
C13 N2 C14 124.0(2)
C17 N2 C14 116.3(2)

loop_
_geom_bond_atom_site_label_1
_geom_bond_atom_site_label_2
_geom_bond_distance
C1 O1 1.231(3)
C1 N1 1.385(3)
C1 C2 1.456(4)
C2 C3 1.344(3)
C2 C13 1.514(3)
C3 C4 1.450(3)
C3 C10 1.503(3)
C4 C9 1.407(3)
C4 C5 1.408(3)
C5 C6 1.371(3)
C5 H5 0.9500
C6 C7 1.389(4)
C6 H6 0.9500
C7 C8 1.372(4)
C7 H7 0.9500
C8 C9 1.405(3)
C8 H8 0.9500
C9 N1 1.405(3)
C10 H10A 0.9800
C10 H10B 0.9800
C10 H10C 0.9800
C11 N1 1.475(3)
C11 C12 1.511(4)
C11 H11A 0.9900
C11 H11B 0.9900
C12 H12A 0.9800
C12 H12B 0.9800
C12 H12C 0.9800
C13 O2 1.234(3)
C13 N2 1.339(3)
C14 N2 1.465(3)
C14 C15 1.471(4)
C14 H14A 0.9900
C14 H14B 0.9900
C15 C16 1.306(4)
C15 H15 0.9500
C16 H16A 0.9500
C16 H16B 0.9500
C17 N2 1.463(3)
C17 C18 1.488(4)
C17 H17A 0.9900
C17 H17B 0.9900
C18 C19 1.299(4)
C18 H18 0.9500
C19 H19A 0.9500
C19 H19B 0.9500

loop_
_geom_torsion_atom_site_label_1
_geom_torsion_atom_site_label_2
_geom_torsion_atom_site_label_3
_geom_torsion_atom_site_label_4
_geom_torsion
O1 C1 C2 C3 174.8(2)
N1 C1 C2 C3 -6.6(3)
O1 C1 C2 C13 -9.7(3)
N1 C1 C2 C13 168.9(2)
C1 C2 C3 C4 -0.3(3)
C13 C2 C3 C4 -175.4(2)
C1 C2 C3 C10 -178.5(2)
C13 C2 C3 C10 6.4(4)
C2 C3 C4 C9 4.2(3)
C10 C3 C4 C9 -177.6(2)
C2 C3 C4 C5 -175.3(2)
C10 C3 C4 C5 2.9(3)
C9 C4 C5 C6 -0.1(4)
C3 C4 C5 C6 179.4(2)
C4 C5 C6 C7 -0.2(4)
C5 C6 C7 C8 0.4(4)
C6 C7 C8 C9 -0.1(4)
C7 C8 C9 N1 -178.4(2)
C7 C8 C9 C4 -0.3(4)
C5 C4 C9 C8 0.4(3)
C3 C4 C9 C8 -179.2(2)
C5 C4 C9 N1 178.5(2)
C3 C4 C9 N1 -1.1(3)
C3 C2 C13 O2 86.9(3)
C1 C2 C13 O2 -88.6(3)
C3 C2 C13 N2 -92.5(3)
C1 C2 C13 N2 92.0(3)
N2 C14 C15 C16 -128.6(3)
N2 C17 C18 C19 -125.4(3)
O1 C1 N1 C9 -171.5(2)
C2 C1 N1 C9 9.8(3)
O1 C1 N1 C11 5.7(3)
C2 C1 N1 C11 -172.9(2)
C8 C9 N1 C1 171.8(2)
C4 C9 N1 C1 -6.3(3)
C8 C9 N1 C11 -5.3(3)
C4 C9 N1 C11 176.6(2)
C12 C11 N1 C1 -90.0(3)
C12 C11 N1 C9 87.2(3)
O2 C13 N2 C17 2.2(4)
C2 C13 N2 C17 -178.4(2)
O2 C13 N2 C14 179.6(2)
C2 C13 N2 C14 -1.1(4)
C18 C17 N2 C13 -121.8(3)
C18 C17 N2 C14 60.7(3)
C15 C14 N2 C13 -116.1(3)
C15 C14 N2 C17 61.3(3)
